data_7132402
loop_
_publ_author_name
'Gridneva, Tatiana'
'Karimata, Ayumu'
'Bansal, Richa'
'Fayzullin, Robert R.'
'Vasylevskyi, Serhii'
'Bruhacs, Andrew'
'Khusnutdinova, Julia R.'

_publ_section_title
;
 Deep-red photoluminescent mechanoresponsive polymers with dynamic
 Cu<sup>I</sup>-arylamide mechanophores.
;
_journal_issue 2
_journal_name_full 'Chemical communications (Cambridge, England)'
_journal_page_first 212
_journal_page_last 215
_journal_paper_doi 10.1039/d3cc04643e
_journal_volume 60
_journal_year 2023
_chemical_formula_moiety 'C42 H44 Cu N5, C4 H10 O'
_chemical_formula_sum 'C46 H54 Cu N5 O'
_chemical_formula_weight 756.48
_space_group_crystal_system monoclinic
_space_group_IT_number 14
_space_group_name_Hall '-P 2ybc'
_space_group_name_H-M_alt 'P 1 21/c 1'
_atom_sites_solution_hydrogens geom
_atom_sites_solution_primary dual
_audit_creation_date 2022-12-08
_audit_creation_method
;
Olex2 1.5
(compiled 2022.04.07 svn.rca3783a0 for OlexSys, GUI svn.r6498)
;
_audit_update_record
;
2023-10-23 deposited with the CCDC.	2023-11-24 downloaded from the CCDC.
;
_cell_angle_alpha 90
_cell_angle_beta 95.9445(4)
_cell_angle_gamma 90
_cell_formula_units_Z 4
_cell_length_a 13.72164(7)
_cell_length_b 14.80305(6)
_cell_length_c 18.99296(9)
_cell_measurement_reflns_used 25762
_cell_measurement_temperature 93.15
_cell_measurement_theta_max 79.4180
_cell_measurement_theta_min 4.1720
_cell_volume 3837.15(3)
_computing_cell_refinement 'CrysAlisPro 1.171.42.58a (Rigaku OD, 2022)'
_computing_data_collection 'CrysAlisPro 1.171.42.58a (Rigaku OD, 2022)'
_computing_data_reduction 'CrysAlisPro 1.171.42.58a (Rigaku OD, 2022)'
_computing_molecular_graphics 'Olex2 1.5 (Dolomanov et al., 2009)'
_computing_publication_material 'Olex2 1.5 (Dolomanov et al., 2009)'
_computing_structure_refinement 'SHELXL 2014/7 (Sheldrick, 2015)'
_computing_structure_solution 'SHELXT  (Sheldrick, 2015)'
_diffrn_ambient_temperature 93.15
_diffrn_detector 'Hybrid Pixel Array Detector'
_diffrn_detector_area_resol_mean 5.8140
_diffrn_measured_fraction_theta_full 1.000
_diffrn_measured_fraction_theta_max 0.988
_diffrn_measurement_details
;
List of Runs (angles in degrees, time in seconds):

  # Type    Start    End  Width  t~exp~   \w     \q     \k     \f   Frames
#--------------------------------------------------------------------------
  1  \w     16.00  70.00   0.50    3.00    --   49.60  77.00 -30.00  108
  2  \w     24.00  75.00   0.50    3.00    --   49.60 -38.00 -60.00  102
  3  \w    -19.00   6.00   0.50    3.00    --   49.60 -38.00 -60.00   50
  4  \w     52.00 138.00   0.50    3.00    --   49.60  57.00   0.00  172
  5  \w     86.00 112.00   0.50    3.00    --   49.60  77.00 -30.00   52
  6  \w     28.00 138.00   0.50    3.00    --   49.60  57.00 -60.00  220
  7  \w     21.00  68.00   0.50    8.00    --  110.20 -77.00 -60.00   94
  8  \w     65.00 185.00   0.50    8.00    --  110.20  15.00-180.00  240
  9  \w     21.00 100.00   0.50    8.00    --  110.20 -61.00 -60.00  158
 10  \w     22.00  82.00   0.50    8.00    --  110.20 -82.00 150.00  120
 11  \w     89.00 120.00   0.50    8.00    --  110.20  30.00 -90.00   62
 12  \w     25.00  66.00   0.50    8.00    --  110.20 -45.00 -60.00   82
 13  \w     87.00 115.00   0.50    8.00    --  110.20 -45.00 -60.00   56
 14  \w     42.00 121.00   0.50    8.00    --  110.20 -82.00 -60.00  158
 15  \w    103.00 139.00   0.50    8.00    --  110.20 -77.00 120.00   72
 16  \w    157.00 199.00   0.50    8.00    --  110.20  45.00   0.00   84
 17  \w     92.00 150.00   0.50    8.00    --  110.20  45.00   0.00  116
 18  \w    143.00 200.00   0.50    8.00    --  110.20  45.00-150.00  114
 19  \w     95.00 132.00   0.50    8.00    --  110.20 -45.00 120.00   74
 20  \w    107.00 145.00   0.50    8.00    --  110.20 -82.00 150.00   76
 21  \w     44.00  87.00   0.50    8.00    --  110.20 -45.00 120.00   86
 22  \w     77.00 143.00   0.50    8.00    --  110.20 -77.00 -60.00  132
 23  \w    111.00 139.00   0.50    8.00    --  110.20 -61.00 -60.00   56
 24  \w    146.00 176.00   0.50    8.00    --  110.20  30.00 -90.00   60
 25  \w     82.00 110.00   0.50    8.00    --  110.20 -15.00-150.00   56
 26  \w     25.00  70.00   0.50    8.00    --  110.20 -15.00-150.00   90
;
_diffrn_measurement_device 'four-circle diffractometer'
_diffrn_measurement_device_type 'XtaLAB AFC12 (RINC): Kappa dual home/near'
_diffrn_measurement_method '\w scans'
_diffrn_orient_matrix_type 'CrysAlisPro convention (1999,Acta A55,543-557)'
_diffrn_orient_matrix_UB_11 0.0039357000
_diffrn_orient_matrix_UB_12 -0.0335530000
_diffrn_orient_matrix_UB_13 0.0770307000
_diffrn_orient_matrix_UB_21 -0.1091697000
_diffrn_orient_matrix_UB_22 0.0235479000
_diffrn_orient_matrix_UB_23 0.0009815000
_diffrn_orient_matrix_UB_31 -0.0282598000
_diffrn_orient_matrix_UB_32 -0.0956775000
_diffrn_orient_matrix_UB_33 -0.0267984000
_diffrn_radiation_monochromator mirror
_diffrn_radiation_probe x-ray
_diffrn_radiation_type 'Cu K\a'
_diffrn_radiation_wavelength 1.54184
_diffrn_reflns_av_R_equivalents 0.0192
_diffrn_reflns_av_unetI/netI 0.0175
_diffrn_reflns_Laue_measured_fraction_full 1.000
_diffrn_reflns_Laue_measured_fraction_max 0.988
_diffrn_reflns_limit_h_max 17
_diffrn_reflns_limit_h_min -17
_diffrn_reflns_limit_k_max 16
_diffrn_reflns_limit_k_min -18
_diffrn_reflns_limit_l_max 23
_diffrn_reflns_limit_l_min -23
_diffrn_reflns_number 36043
_diffrn_reflns_point_group_measured_fraction_full 1.000
_diffrn_reflns_point_group_measured_fraction_max 0.988
_diffrn_reflns_theta_full 67.684
_diffrn_reflns_theta_max 79.733
_diffrn_reflns_theta_min 3.238
_diffrn_source 'micro-focus sealed X-ray tube'
_diffrn_source_type 'Rigaku (Cu) X-ray Source'
_exptl_absorpt_coefficient_mu 1.127
_exptl_absorpt_correction_T_max 1.00000
_exptl_absorpt_correction_T_min 0.91034
_exptl_absorpt_correction_type multi-scan
_exptl_absorpt_process_details
;
CrysAlisPro 1.171.42.58a (Rigaku Oxford Diffraction, 2022)
Empirical absorption correction using spherical harmonics,
implemented in SCALE3 ABSPACK scaling algorithm.
;
_exptl_crystal_colour orange
_exptl_crystal_colour_primary orange
_exptl_crystal_density_diffrn 1.309
_exptl_crystal_description plate
_exptl_crystal_F_000 1608
_exptl_crystal_size_max 0.148
_exptl_crystal_size_mid 0.103
_exptl_crystal_size_min 0.045
_refine_diff_density_max 0.305
_refine_diff_density_min -0.519
_refine_diff_density_rms 0.047
_refine_ls_extinction_method none
_refine_ls_goodness_of_fit_ref 1.044
_refine_ls_hydrogen_treatment constr
_refine_ls_matrix_type full
_refine_ls_number_parameters 486
_refine_ls_number_reflns 8266
_refine_ls_number_restraints 0
_refine_ls_restrained_S_all 1.044
_refine_ls_R_factor_all 0.0306
_refine_ls_R_factor_gt 0.0299
_refine_ls_shift/su_max 0.001
_refine_ls_shift/su_mean 0.000
_refine_ls_structure_factor_coef Fsqd
_refine_ls_weighting_details 'w=1/[\s^2^(Fo^2^)+(0.0377P)^2^+2.1764P] where P=(Fo^2^+2Fc^2^)/3'
_refine_ls_weighting_scheme calc
_refine_ls_wR_factor_gt 0.0784
_refine_ls_wR_factor_ref 0.0789
_reflns_Friedel_coverage 0.000
_reflns_number_gt 8001
_reflns_number_total 8266
_reflns_threshold_expression 'I > 2\s(I)'
_cod_data_source_file d3cc04643e5.cif
_cod_data_source_block bjk1451_auto
_cod_depositor_comments 'Adding full bibliography for 7132392--7132402.cif.'
_cod_database_code 7132402
_shelx_shelxl_version_number 2014/7
_chemical_oxdiff_formula 'C46 H54 Cu1 N5 O1'
_chemical_oxdiff_usercomment orange
_shelx_space_group_comment
;
The symmetry employed for this shelxl refinement is uniquely defined
by the following loop, which should always be used as a source of
symmetry information in preference to the above space-group names.
They are only intended as comments.
;
_shelx_estimated_absorpt_t_max 0.951
_shelx_estimated_absorpt_t_min 0.851
_olex2_refinement_description
;
1. Fixed Uiso
 At 1.2 times of:
  All C(H) groups, All C(H,H) groups
 At 1.5 times of:
  All C(H,H,H) groups
2.a Secondary CH2 refined with riding coordinates:
 C21(H21a,H21b), C27(H27a,H27b), C32(H32a,H32b), C38(H38a,H38b), C44(H44a,
 H44b), C45(H45a,H45b)
2.b Aromatic/amide H refined with riding coordinates:
 C2(H2), C3(H3), C5(H5), C6(H6), C7(H7), C8(H8), C13(H13), C14(H14), C15(H15),
 C16(H16), C18(H18), C19(H19), C23(H23), C24(H24), C25(H25), C34(H34), C35(H35),
  C36(H36)
2.c Idealised Me refined as rotating group:
 C29(H29a,H29b,H29c), C30(H30a,H30b,H30c), C31(H31a,H31b,H31c), C40(H40a,H40b,
 H40c), C41(H41a,H41b,H41c), C42(H42a,H42b,H42c), C43(H43a,H43b,H43c), C46(H46a,
 H46b,H46c)
;
_olex2_submission_special_instructions 'No special instructions were received'
_oxdiff_exptl_absorpt_empirical_details
;
Empirical correction (ABSPACK) includes:
- Absorption correction using spherical harmonics
- Frame scaling
;
_oxdiff_exptl_absorpt_empirical_full_max 1.198
_oxdiff_exptl_absorpt_empirical_full_min 0.816

loop_
_space_group_symop_operation_xyz
'x, y, z'
'-x, y+1/2, -z+1/2'
'-x, -y, -z'
'x, -y-1/2, z-1/2'

loop_
_atom_site_label
_atom_site_type_symbol
_atom_site_fract_x
_atom_site_fract_y
_atom_site_fract_z
_atom_site_U_iso_or_equiv
_atom_site_adp_type
_atom_site_occupancy
_atom_site_site_symmetry_order
_atom_site_calc_flag
_atom_site_refinement_flags_posn
_atom_site_refinement_flags_adp
_atom_site_refinement_flags_occupancy
_atom_site_disorder_assembly
_atom_site_disorder_group
Cu1 Cu 0.46300(2) 0.24067(2) 0.43515(2) 0.01300(6) Uani 1 1 d . . . . .
N1 N 0.40573(7) 0.36779(6) 0.45859(5) 0.01239(18) Uani 1 1 d . . . . .
N2 N 0.31978(7) 0.19496(6) 0.46568(5) 0.01214(18) Uani 1 1 d . . . . .
N3 N 0.59587(7) 0.19864(6) 0.45074(5) 0.01358(19) Uani 1 1 d . . . . .
N4 N 0.37690(7) 0.26743(6) 0.33892(5) 0.01268(18) Uani 1 1 d . . . . .
N5 N 0.52987(7) 0.44689(6) 0.32432(5) 0.01255(18) Uani 1 1 d . . . . .
C1 C 0.64894(8) 0.16445(7) 0.39983(6) 0.0131(2) Uani 1 1 d . . . . .
C2 C 0.60941(9) 0.13765(8) 0.33105(6) 0.0151(2) Uani 1 1 d . . . . .
H2 H 0.5411 0.1426 0.3171 0.018 Uiso 1 1 calc R U . . .
C3 C 0.67088(9) 0.10466(8) 0.28513(6) 0.0165(2) Uani 1 1 d . . . . .
H3 H 0.6444 0.0829 0.2401 0.020 Uiso 1 1 calc R U . . .
C4 C 0.77454(9) 0.10232(8) 0.30370(6) 0.0152(2) Uani 1 1 d . . . . .
C5 C 0.83729(9) 0.07449(8) 0.25296(6) 0.0184(2) Uani 1 1 d . . . . .
H5 H 0.8094 0.0534 0.2081 0.022 Uiso 1 1 calc R U . . .
C6 C 0.93705(10) 0.07741(9) 0.26717(7) 0.0205(2) Uani 1 1 d . . . . .
H6 H 0.9780 0.0566 0.2332 0.025 Uiso 1 1 calc R U . . .
C7 C 0.97836(9) 0.11147(9) 0.33266(7) 0.0198(2) Uani 1 1 d . . . . .
H7 H 1.0475 0.1164 0.3418 0.024 Uiso 1 1 calc R U . . .
C8 C 0.91975(9) 0.13777(8) 0.38369(6) 0.0165(2) Uani 1 1 d . . . . .
H8 H 0.9494 0.1611 0.4273 0.020 Uiso 1 1 calc R U . . .
C9 C 0.81609(8) 0.13077(7) 0.37257(6) 0.0137(2) Uani 1 1 d . . . . .
C10 C 0.74990(8) 0.15467(7) 0.42372(6) 0.0129(2) Uani 1 1 d . . . . .
C11 C 0.75688(8) 0.17809(7) 0.49788(6) 0.0127(2) Uani 1 1 d . . . . .
C12 C 0.82803(8) 0.16645(8) 0.55847(6) 0.0135(2) Uani 1 1 d . . . . .
C13 C 0.91701(9) 0.11747(8) 0.55803(6) 0.0160(2) Uani 1 1 d . . . . .
H13 H 0.9329 0.0914 0.5150 0.019 Uiso 1 1 calc R U . . .
C14 C 0.98073(9) 0.10686(8) 0.61836(7) 0.0185(2) Uani 1 1 d . . . . .
H14 H 1.0398 0.0739 0.6163 0.022 Uiso 1 1 calc R U . . .
C15 C 0.95917(9) 0.14440(9) 0.68309(6) 0.0198(2) Uani 1 1 d . . . . .
H15 H 1.0043 0.1384 0.7243 0.024 Uiso 1 1 calc R U . . .
C16 C 0.87233(9) 0.18980(8) 0.68623(6) 0.0179(2) Uani 1 1 d . . . . .
H16 H 0.8577 0.2148 0.7300 0.021 Uiso 1 1 calc R U . . .
C17 C 0.80431(8) 0.19993(8) 0.62550(6) 0.0148(2) Uani 1 1 d . . . . .
C18 C 0.71047(9) 0.23963(8) 0.63201(6) 0.0154(2) Uani 1 1 d . . . . .
H18 H 0.6975 0.2652 0.6759 0.018 Uiso 1 1 calc R U . . .
C19 C 0.63952(9) 0.24124(7) 0.57616(6) 0.0146(2) Uani 1 1 d . . . . .
H19 H 0.5762 0.2643 0.5818 0.018 Uiso 1 1 calc R U . . .
C20 C 0.66147(8) 0.20804(7) 0.50957(6) 0.0128(2) Uani 1 1 d . . . . .
C21 C 0.28238(9) 0.27277(8) 0.50448(6) 0.0151(2) Uani 1 1 d . . . . .
H21A H 0.3067 0.2677 0.5553 0.018 Uiso 1 1 calc R U . . .
H21B H 0.2099 0.2700 0.5005 0.018 Uiso 1 1 calc R U . . .
C22 C 0.31338(8) 0.36323(8) 0.47685(6) 0.0130(2) Uani 1 1 d . . . . .
C23 C 0.24995(8) 0.43653(8) 0.47068(6) 0.0150(2) Uani 1 1 d . . . . .
H23 H 0.1857 0.4318 0.4847 0.018 Uiso 1 1 calc R U . . .
C24 C 0.28261(9) 0.51729(8) 0.44338(6) 0.0162(2) Uani 1 1 d . . . . .
H24 H 0.2418 0.5693 0.4402 0.019 Uiso 1 1 calc R U . . .
C25 C 0.37548(9) 0.52038(8) 0.42101(6) 0.0148(2) Uani 1 1 d . . . . .
H25 H 0.3982 0.5740 0.4006 0.018 Uiso 1 1 calc R U . . .
C26 C 0.43521(8) 0.44421(8) 0.42878(6) 0.0127(2) Uani 1 1 d . . . . .
C27 C 0.53558(8) 0.44395(8) 0.40265(6) 0.0135(2) Uani 1 1 d . . . . .
H27A H 0.5731 0.4969 0.4224 0.016 Uiso 1 1 calc R U . . .
H27B H 0.5712 0.3888 0.4199 0.016 Uiso 1 1 calc R U . . .
C28 C 0.61913(8) 0.49030(8) 0.29923(6) 0.0155(2) Uani 1 1 d . . . . .
C29 C 0.71502(9) 0.44561(10) 0.33042(7) 0.0231(3) Uani 1 1 d . . . . .
H29A H 0.7235 0.4547 0.3818 0.035 Uiso 1 1 calc R U . . .
H29B H 0.7703 0.4729 0.3094 0.035 Uiso 1 1 calc R U . . .
H29C H 0.7125 0.3808 0.3200 0.035 Uiso 1 1 calc R U . . .
C30 C 0.61806(10) 0.59098(9) 0.31938(6) 0.0201(2) Uani 1 1 d . . . . .
H30A H 0.5551 0.6177 0.3012 0.030 Uiso 1 1 calc R U . . .
H30B H 0.6712 0.6224 0.2987 0.030 Uiso 1 1 calc R U . . .
H30C H 0.6272 0.5970 0.3710 0.030 Uiso 1 1 calc R U . . .
C31 C 0.61310(9) 0.48577(9) 0.21809(6) 0.0201(2) Uani 1 1 d . . . . .
H31A H 0.6304 0.4248 0.2036 0.030 Uiso 1 1 calc R U . . .
H31B H 0.6588 0.5295 0.2010 0.030 Uiso 1 1 calc R U . . .
H31C H 0.5462 0.5001 0.1979 0.030 Uiso 1 1 calc R U . . .
C32 C 0.50929(8) 0.35541(8) 0.29495(6) 0.0138(2) Uani 1 1 d . . . . .
H32A H 0.5490 0.3107 0.3242 0.017 Uiso 1 1 calc R U . . .
H32B H 0.5291 0.3527 0.2463 0.017 Uiso 1 1 calc R U . . .
C33 C 0.40209(8) 0.33047(7) 0.29300(6) 0.0126(2) Uani 1 1 d . . . . .
C34 C 0.33207(9) 0.37263(8) 0.24552(6) 0.0159(2) Uani 1 1 d . . . . .
H34 H 0.3513 0.4172 0.2137 0.019 Uiso 1 1 calc R U . . .
C35 C 0.23446(9) 0.34904(8) 0.24510(6) 0.0176(2) Uani 1 1 d . . . . .
H35 H 0.1862 0.3752 0.2118 0.021 Uiso 1 1 calc R U . . .
C36 C 0.20818(9) 0.28621(8) 0.29433(6) 0.0162(2) Uani 1 1 d . . . . .
H36 H 0.1415 0.2696 0.2958 0.019 Uiso 1 1 calc R U . . .
C37 C 0.28113(9) 0.24836(8) 0.34119(6) 0.0134(2) Uani 1 1 d . . . . .
C38 C 0.25691(8) 0.18281(8) 0.39804(6) 0.0156(2) Uani 1 1 d . . . . .
H38A H 0.1875 0.1909 0.4066 0.019 Uiso 1 1 calc R U . . .
H38B H 0.2646 0.1203 0.3809 0.019 Uiso 1 1 calc R U . . .
C39 C 0.32631(9) 0.10921(8) 0.51021(6) 0.0145(2) Uani 1 1 d . . . . .
C40 C 0.35844(9) 0.02984(8) 0.46596(6) 0.0183(2) Uani 1 1 d . . . . .
H40A H 0.3025 0.0087 0.4339 0.027 Uiso 1 1 calc R U . . .
H40B H 0.3825 -0.0195 0.4975 0.027 Uiso 1 1 calc R U . . .
H40C H 0.4108 0.0497 0.4382 0.027 Uiso 1 1 calc R U . . .
C41 C 0.40720(9) 0.12147(9) 0.57136(6) 0.0194(2) Uani 1 1 d . . . . .
H41A H 0.4695 0.1341 0.5523 0.029 Uiso 1 1 calc R U . . .
H41B H 0.4134 0.0661 0.5998 0.029 Uiso 1 1 calc R U . . .
H41C H 0.3904 0.1720 0.6011 0.029 Uiso 1 1 calc R U . . .
C42 C 0.22853(9) 0.08702(8) 0.53863(7) 0.0198(2) Uani 1 1 d . . . . .
H42A H 0.2111 0.1357 0.5700 0.030 Uiso 1 1 calc R U . . .
H42B H 0.2347 0.0302 0.5651 0.030 Uiso 1 1 calc R U . . .
H42C H 0.1773 0.0810 0.4990 0.030 Uiso 1 1 calc R U . . .
O1 O 0.03003(6) 0.35864(6) 0.50602(5) 0.02105(19) Uani 1 1 d . . . . .
C43 C 0.09678(10) 0.33797(10) 0.62567(7) 0.0271(3) Uani 1 1 d . . . . .
H43A H 0.1213 0.2781 0.6142 0.041 Uiso 1 1 calc R U . . .
H43B H 0.0814 0.3386 0.6749 0.041 Uiso 1 1 calc R U . . .
H43C H 0.1470 0.3835 0.6194 0.041 Uiso 1 1 calc R U . . .
C44 C 0.00565(9) 0.35898(9) 0.57724(7) 0.0207(2) Uani 1 1 d . . . . .
H44A H -0.0454 0.3131 0.5831 0.025 Uiso 1 1 calc R U . . .
H44B H -0.0202 0.4189 0.5890 0.025 Uiso 1 1 calc R U . . .
C45 C -0.05145(9) 0.38039(9) 0.45643(7) 0.0226(3) Uani 1 1 d . . . . .
H45A H -0.0759 0.4416 0.4660 0.027 Uiso 1 1 calc R U . . .
H45B H -0.1052 0.3367 0.4604 0.027 Uiso 1 1 calc R U . . .
C46 C -0.01838(10) 0.37670(10) 0.38290(7) 0.0244(3) Uani 1 1 d . . . . .
H46A H -0.0729 0.3940 0.3480 0.037 Uiso 1 1 calc R U . . .
H46B H 0.0027 0.3152 0.3730 0.037 Uiso 1 1 calc R U . . .
H46C H 0.0364 0.4186 0.3800 0.037 Uiso 1 1 calc R U . . .

loop_
_atom_site_aniso_label
_atom_site_aniso_U_11
_atom_site_aniso_U_22
_atom_site_aniso_U_33
_atom_site_aniso_U_23
_atom_site_aniso_U_13
_atom_site_aniso_U_12
Cu1 0.01159(9) 0.01395(9) 0.01364(10) 0.00179(6) 0.00215(6) 0.00148(6)
N1 0.0140(4) 0.0119(4) 0.0115(4) -0.0006(3) 0.0026(3) -0.0008(3)
N2 0.0141(4) 0.0105(4) 0.0122(4) 0.0006(3) 0.0032(3) -0.0003(3)
N3 0.0154(5) 0.0114(4) 0.0140(4) 0.0007(3) 0.0015(4) -0.0001(4)
N4 0.0142(5) 0.0130(4) 0.0110(4) -0.0009(3) 0.0020(3) -0.0006(3)
N5 0.0137(4) 0.0134(4) 0.0111(4) 0.0003(3) 0.0034(3) -0.0029(3)
C1 0.0147(5) 0.0097(5) 0.0149(5) 0.0018(4) 0.0019(4) -0.0003(4)
C2 0.0158(5) 0.0127(5) 0.0163(5) 0.0013(4) -0.0006(4) -0.0008(4)
C3 0.0217(6) 0.0143(5) 0.0130(5) 0.0000(4) 0.0005(4) -0.0014(4)
C4 0.0200(6) 0.0118(5) 0.0142(5) 0.0010(4) 0.0041(4) -0.0011(4)
C5 0.0253(6) 0.0163(6) 0.0144(5) -0.0005(4) 0.0053(5) -0.0008(5)
C6 0.0244(6) 0.0191(6) 0.0198(6) -0.0001(5) 0.0113(5) 0.0002(5)
C7 0.0167(6) 0.0194(6) 0.0245(6) 0.0004(5) 0.0074(5) -0.0020(5)
C8 0.0175(6) 0.0146(5) 0.0177(6) 0.0000(4) 0.0039(4) -0.0017(4)
C9 0.0167(5) 0.0099(5) 0.0149(5) 0.0012(4) 0.0032(4) -0.0005(4)
C10 0.0144(5) 0.0101(5) 0.0143(5) 0.0008(4) 0.0018(4) -0.0016(4)
C11 0.0140(5) 0.0097(5) 0.0148(5) 0.0003(4) 0.0028(4) -0.0017(4)
C12 0.0136(5) 0.0120(5) 0.0151(5) 0.0004(4) 0.0019(4) -0.0025(4)
C13 0.0156(5) 0.0151(5) 0.0175(5) -0.0002(4) 0.0028(4) -0.0009(4)
C14 0.0139(5) 0.0193(6) 0.0221(6) 0.0021(5) 0.0007(4) 0.0005(4)
C15 0.0174(6) 0.0238(6) 0.0172(6) 0.0026(5) -0.0027(4) -0.0027(5)
C16 0.0200(6) 0.0195(6) 0.0141(5) -0.0004(4) 0.0016(4) -0.0028(5)
C17 0.0156(5) 0.0134(5) 0.0155(5) 0.0001(4) 0.0019(4) -0.0026(4)
C18 0.0197(6) 0.0133(5) 0.0138(5) -0.0020(4) 0.0044(4) -0.0014(4)
C19 0.0155(5) 0.0115(5) 0.0175(6) -0.0002(4) 0.0043(4) 0.0005(4)
C20 0.0144(5) 0.0096(5) 0.0144(5) 0.0014(4) 0.0015(4) -0.0009(4)
C21 0.0160(5) 0.0127(5) 0.0177(5) -0.0003(4) 0.0076(4) 0.0004(4)
C22 0.0149(5) 0.0134(5) 0.0112(5) -0.0012(4) 0.0031(4) -0.0006(4)
C23 0.0155(5) 0.0157(5) 0.0142(5) -0.0008(4) 0.0032(4) 0.0008(4)
C24 0.0194(6) 0.0143(5) 0.0152(5) 0.0000(4) 0.0023(4) 0.0031(4)
C25 0.0196(6) 0.0122(5) 0.0128(5) 0.0004(4) 0.0026(4) -0.0011(4)
C26 0.0158(5) 0.0132(5) 0.0092(5) -0.0019(4) 0.0010(4) -0.0023(4)
C27 0.0143(5) 0.0148(5) 0.0114(5) 0.0006(4) 0.0021(4) -0.0016(4)
C28 0.0142(5) 0.0181(6) 0.0146(5) 0.0019(4) 0.0035(4) -0.0034(4)
C29 0.0138(6) 0.0304(7) 0.0254(6) 0.0042(5) 0.0035(5) -0.0007(5)
C30 0.0254(6) 0.0182(6) 0.0169(6) 0.0015(5) 0.0030(5) -0.0076(5)
C31 0.0240(6) 0.0221(6) 0.0152(6) 0.0018(5) 0.0066(5) -0.0049(5)
C32 0.0147(5) 0.0134(5) 0.0136(5) -0.0004(4) 0.0038(4) -0.0010(4)
C33 0.0158(5) 0.0119(5) 0.0105(5) -0.0024(4) 0.0024(4) -0.0010(4)
C34 0.0204(6) 0.0154(5) 0.0119(5) 0.0005(4) 0.0019(4) -0.0008(4)
C35 0.0182(6) 0.0194(6) 0.0145(5) 0.0004(4) -0.0019(4) 0.0019(4)
C36 0.0145(5) 0.0180(6) 0.0159(5) -0.0014(4) 0.0010(4) -0.0006(4)
C37 0.0148(5) 0.0129(5) 0.0126(5) -0.0023(4) 0.0017(4) -0.0013(4)
C38 0.0141(5) 0.0169(5) 0.0157(5) 0.0015(4) 0.0008(4) -0.0039(4)
C39 0.0181(5) 0.0115(5) 0.0146(5) 0.0022(4) 0.0057(4) -0.0008(4)
C40 0.0240(6) 0.0127(5) 0.0192(6) 0.0007(4) 0.0072(5) 0.0013(5)
C41 0.0233(6) 0.0190(6) 0.0160(6) 0.0042(4) 0.0021(5) 0.0009(5)
C42 0.0215(6) 0.0159(6) 0.0238(6) 0.0035(5) 0.0107(5) -0.0019(5)
O1 0.0172(4) 0.0265(5) 0.0203(4) 0.0010(4) 0.0057(3) 0.0004(3)
C43 0.0274(7) 0.0330(7) 0.0215(6) 0.0006(5) 0.0064(5) 0.0010(6)
C44 0.0212(6) 0.0198(6) 0.0225(6) -0.0010(5) 0.0091(5) -0.0021(5)
C45 0.0184(6) 0.0239(6) 0.0257(6) -0.0014(5) 0.0032(5) 0.0010(5)
C46 0.0242(6) 0.0249(7) 0.0241(6) -0.0017(5) 0.0026(5) 0.0013(5)

loop_
_atom_type_symbol
_atom_type_description
_atom_type_scat_dispersion_real
_atom_type_scat_dispersion_imag
_atom_type_scat_source
C C 0.0181 0.0091 'International Tables Vol C Tables 4.2.6.8 and 6.1.1.4'
H H 0.0000 0.0000 'International Tables Vol C Tables 4.2.6.8 and 6.1.1.4'
Cu Cu -1.9646 0.5888 'International Tables Vol C Tables 4.2.6.8 and 6.1.1.4'
N N 0.0311 0.0180 'International Tables Vol C Tables 4.2.6.8 and 6.1.1.4'
O O 0.0492 0.0322 'International Tables Vol C Tables 4.2.6.8 and 6.1.1.4'

loop_
_geom_angle_atom_site_label_1
_geom_angle_atom_site_label_2
_geom_angle_atom_site_label_3
_geom_angle
_geom_angle_site_symmetry_1
_geom_angle_site_symmetry_3
_geom_angle_publ_flag
N1 Cu1 N2 81.76(4) . . ?
N1 Cu1 N4 80.06(4) . . ?
N3 Cu1 N1 128.79(4) . . ?
N3 Cu1 N2 135.70(4) . . ?
N3 Cu1 N4 129.23(4) . . ?
N4 Cu1 N2 81.46(4) . . ?
C22 N1 Cu1 113.00(7) . . ?
C26 N1 Cu1 121.84(7) . . ?
C26 N1 C22 118.76(10) . . ?
C21 N2 Cu1 104.75(7) . . ?
C21 N2 C39 111.96(8) . . ?
C38 N2 Cu1 105.25(6) . . ?
C38 N2 C21 108.89(9) . . ?
C38 N2 C39 112.07(9) . . ?
C39 N2 Cu1 113.45(7) . . ?
C1 N3 Cu1 125.31(8) . . ?
C1 N3 C20 105.18(9) . . ?
C20 N3 Cu1 128.85(8) . . ?
C33 N4 Cu1 122.22(8) . . ?
C33 N4 C37 118.81(10) . . ?
C37 N4 Cu1 113.15(8) . . ?
C27 N5 C28 111.75(9) . . ?
C32 N5 C27 109.85(9) . . ?
C32 N5 C28 113.66(9) . . ?
N3 C1 C2 125.05(10) . . ?
N3 C1 C10 112.68(10) . . ?
C2 C1 C10 122.23(10) . . ?
C1 C2 H2 120.5 . . ?
C3 C2 C1 119.07(11) . . ?
C3 C2 H2 120.5 . . ?
C2 C3 H3 119.5 . . ?
C2 C3 C4 121.06(11) . . ?
C4 C3 H3 119.5 . . ?
C3 C4 C9 120.59(10) . . ?
C5 C4 C3 119.86(11) . . ?
C5 C4 C9 119.52(11) . . ?
C4 C5 H5 119.3 . . ?
C6 C5 C4 121.48(11) . . ?
C6 C5 H5 119.3 . . ?
C5 C6 H6 120.3 . . ?
C5 C6 C7 119.30(11) . . ?
C7 C6 H6 120.3 . . ?
C6 C7 H7 119.6 . . ?
C8 C7 C6 120.82(12) . . ?
C8 C7 H7 119.6 . . ?
C7 C8 H8 119.2 . . ?
C7 C8 C9 121.56(11) . . ?
C9 C8 H8 119.2 . . ?
C4 C9 C10 117.90(10) . . ?
C8 C9 C4 117.02(10) . . ?
C8 C9 C10 124.99(11) . . ?
C1 C10 C9 118.16(10) . . ?
C1 C10 C11 104.55(10) . . ?
C9 C10 C11 137.19(11) . . ?
C12 C11 C10 136.19(10) . . ?
C20 C11 C10 104.95(10) . . ?
C20 C11 C12 118.14(10) . . ?
C13 C12 C11 124.62(10) . . ?
C13 C12 C17 117.10(10) . . ?
C17 C12 C11 118.06(10) . . ?
C12 C13 H13 119.1 . . ?
C14 C13 C12 121.70(11) . . ?
C14 C13 H13 119.1 . . ?
C13 C14 H14 119.7 . . ?
C13 C14 C15 120.59(11) . . ?
C15 C14 H14 119.7 . . ?
C14 C15 H15 120.3 . . ?
C16 C15 C14 119.49(11) . . ?
C16 C15 H15 120.3 . . ?
C15 C16 H16 119.4 . . ?
C15 C16 C17 121.21(11) . . ?
C17 C16 H16 119.4 . . ?
C16 C17 C12 119.72(11) . . ?
C16 C17 C18 119.75(11) . . ?
C18 C17 C12 120.46(11) . . ?
C17 C18 H18 119.5 . . ?
C19 C18 C17 121.06(11) . . ?
C19 C18 H18 119.5 . . ?
C18 C19 H19 120.4 . . ?
C18 C19 C20 119.16(11) . . ?
C20 C19 H19 120.4 . . ?
N3 C20 C11 112.32(10) . . ?
N3 C20 C19 125.55(10) . . ?
C19 C20 C11 122.11(10) . . ?
N2 C21 H21A 109.0 . . ?
N2 C21 H21B 109.0 . . ?
N2 C21 C22 112.91(9) . . ?
H21A C21 H21B 107.8 . . ?
C22 C21 H21A 109.0 . . ?
C22 C21 H21B 109.0 . . ?
N1 C22 C21 115.97(10) . . ?
N1 C22 C23 122.43(11) . . ?
C23 C22 C21 121.60(10) . . ?
C22 C23 H23 120.7 . . ?
C22 C23 C24 118.57(11) . . ?
C24 C23 H23 120.7 . . ?
C23 C24 H24 120.5 . . ?
C25 C24 C23 118.90(11) . . ?
C25 C24 H24 120.5 . . ?
C24 C25 H25 120.3 . . ?
C24 C25 C26 119.39(11) . . ?
C26 C25 H25 120.3 . . ?
N1 C26 C25 121.73(10) . . ?
N1 C26 C27 117.37(10) . . ?
C25 C26 C27 120.89(10) . . ?
N5 C27 C26 111.98(9) . . ?
N5 C27 H27A 109.2 . . ?
N5 C27 H27B 109.2 . . ?
C26 C27 H27A 109.2 . . ?
C26 C27 H27B 109.2 . . ?
H27A C27 H27B 107.9 . . ?
N5 C28 C29 112.77(10) . . ?
N5 C28 C30 107.81(9) . . ?
N5 C28 C31 109.77(9) . . ?
C29 C28 C30 110.56(10) . . ?
C29 C28 C31 108.85(10) . . ?
C31 C28 C30 106.90(10) . . ?
C28 C29 H29A 109.5 . . ?
C28 C29 H29B 109.5 . . ?
C28 C29 H29C 109.5 . . ?
H29A C29 H29B 109.5 . . ?
H29A C29 H29C 109.5 . . ?
H29B C29 H29C 109.5 . . ?
C28 C30 H30A 109.5 . . ?
C28 C30 H30B 109.5 . . ?
C28 C30 H30C 109.5 . . ?
H30A C30 H30B 109.5 . . ?
H30A C30 H30C 109.5 . . ?
H30B C30 H30C 109.5 . . ?
C28 C31 H31A 109.5 . . ?
C28 C31 H31B 109.5 . . ?
C28 C31 H31C 109.5 . . ?
H31A C31 H31B 109.5 . . ?
H31A C31 H31C 109.5 . . ?
H31B C31 H31C 109.5 . . ?
N5 C32 H32A 109.1 . . ?
N5 C32 H32B 109.1 . . ?
N5 C32 C33 112.30(9) . . ?
H32A C32 H32B 107.9 . . ?
C33 C32 H32A 109.1 . . ?
C33 C32 H32B 109.1 . . ?
N4 C33 C32 117.86(10) . . ?
N4 C33 C34 121.53(10) . . ?
C34 C33 C32 120.61(10) . . ?
C33 C34 H34 120.3 . . ?
C35 C34 C33 119.49(11) . . ?
C35 C34 H34 120.3 . . ?
C34 C35 H35 120.6 . . ?
C34 C35 C36 118.86(11) . . ?
C36 C35 H35 120.6 . . ?
C35 C36 H36 120.6 . . ?
C37 C36 C35 118.74(11) . . ?
C37 C36 H36 120.6 . . ?
N4 C37 C36 122.39(11) . . ?
N4 C37 C38 116.32(10) . . ?
C36 C37 C38 121.30(10) . . ?
N2 C38 C37 112.91(9) . . ?
N2 C38 H38A 109.0 . . ?
N2 C38 H38B 109.0 . . ?
C37 C38 H38A 109.0 . . ?
C37 C38 H38B 109.0 . . ?
H38A C38 H38B 107.8 . . ?
N2 C39 C40 109.72(9) . . ?
N2 C39 C41 108.58(9) . . ?
N2 C39 C42 111.77(9) . . ?
C41 C39 C40 106.20(10) . . ?
C41 C39 C42 110.52(10) . . ?
C42 C39 C40 109.89(10) . . ?
C39 C40 H40A 109.5 . . ?
C39 C40 H40B 109.5 . . ?
C39 C40 H40C 109.5 . . ?
H40A C40 H40B 109.5 . . ?
H40A C40 H40C 109.5 . . ?
H40B C40 H40C 109.5 . . ?
C39 C41 H41A 109.5 . . ?
C39 C41 H41B 109.5 . . ?
C39 C41 H41C 109.5 . . ?
H41A C41 H41B 109.5 . . ?
H41A C41 H41C 109.5 . . ?
H41B C41 H41C 109.5 . . ?
C39 C42 H42A 109.5 . . ?
C39 C42 H42B 109.5 . . ?
C39 C42 H42C 109.5 . . ?
H42A C42 H42B 109.5 . . ?
H42A C42 H42C 109.5 . . ?
H42B C42 H42C 109.5 . . ?
C45 O1 C44 112.43(9) . . ?
H43A C43 H43B 109.5 . . ?
H43A C43 H43C 109.5 . . ?
H43B C43 H43C 109.5 . . ?
C44 C43 H43A 109.5 . . ?
C44 C43 H43B 109.5 . . ?
C44 C43 H43C 109.5 . . ?
O1 C44 C43 108.48(10) . . ?
O1 C44 H44A 110.0 . . ?
O1 C44 H44B 110.0 . . ?
C43 C44 H44A 110.0 . . ?
C43 C44 H44B 110.0 . . ?
H44A C44 H44B 108.4 . . ?
O1 C45 H45A 110.1 . . ?
O1 C45 H45B 110.1 . . ?
O1 C45 C46 108.22(10) . . ?
H45A C45 H45B 108.4 . . ?
C46 C45 H45A 110.1 . . ?
C46 C45 H45B 110.1 . . ?
C45 C46 H46A 109.5 . . ?
C45 C46 H46B 109.5 . . ?
C45 C46 H46C 109.5 . . ?
H46A C46 H46B 109.5 . . ?
H46A C46 H46C 109.5 . . ?
H46B C46 H46C 109.5 . . ?

loop_
_geom_bond_atom_site_label_1
_geom_bond_atom_site_label_2
_geom_bond_distance
_geom_bond_site_symmetry_2
_geom_bond_publ_flag
Cu1 N1 2.1046(10) . ?
Cu1 N2 2.2118(9) . ?
Cu1 N3 1.9201(10) . ?
Cu1 N4 2.1086(10) . ?
N1 C22 1.3497(14) . ?
N1 C26 1.3457(15) . ?
N2 C21 1.4871(14) . ?
N2 C38 1.4825(14) . ?
N2 C39 1.5227(14) . ?
N3 C1 1.3666(15) . ?
N3 C20 1.3673(15) . ?
N4 C33 1.3467(15) . ?
N4 C37 1.3492(15) . ?
N5 C27 1.4822(14) . ?
N5 C28 1.5037(14) . ?
N5 C32 1.4806(14) . ?
C1 C2 1.4182(16) . ?
C1 C10 1.4197(16) . ?
C2 H2 0.9500 . ?
C2 C3 1.3649(17) . ?
C3 H3 0.9500 . ?
C3 C4 1.4299(17) . ?
C4 C5 1.4184(16) . ?
C4 C9 1.4350(16) . ?
C5 H5 0.9500 . ?
C5 C6 1.3681(19) . ?
C6 H6 0.9500 . ?
C6 C7 1.4058(18) . ?
C7 H7 0.9500 . ?
C7 C8 1.3781(17) . ?
C8 H8 0.9500 . ?
C8 C9 1.4200(16) . ?
C9 C10 1.4410(15) . ?
C10 C11 1.4441(15) . ?
C11 C12 1.4403(16) . ?
C11 C20 1.4214(15) . ?
C12 C13 1.4208(16) . ?
C12 C17 1.4345(16) . ?
C13 H13 0.9500 . ?
C13 C14 1.3765(17) . ?
C14 H14 0.9500 . ?
C14 C15 1.4081(18) . ?
C15 H15 0.9500 . ?
C15 C16 1.3747(18) . ?
C16 H16 0.9500 . ?
C16 C17 1.4146(16) . ?
C17 C18 1.4323(17) . ?
C18 H18 0.9500 . ?
C18 C19 1.3636(17) . ?
C19 H19 0.9500 . ?
C19 C20 1.4181(16) . ?
C21 H21A 0.9900 . ?
C21 H21B 0.9900 . ?
C21 C22 1.5152(16) . ?
C22 C23 1.3883(16) . ?
C23 H23 0.9500 . ?
C23 C24 1.3954(16) . ?
C24 H24 0.9500 . ?
C24 C25 1.3850(17) . ?
C25 H25 0.9500 . ?
C25 C26 1.3927(16) . ?
C26 C27 1.5116(15) . ?
C27 H27A 0.9900 . ?
C27 H27B 0.9900 . ?
C28 C29 1.5357(17) . ?
C28 C30 1.5392(17) . ?
C28 C31 1.5363(16) . ?
C29 H29A 0.9800 . ?
C29 H29B 0.9800 . ?
C29 H29C 0.9800 . ?
C30 H30A 0.9800 . ?
C30 H30B 0.9800 . ?
C30 H30C 0.9800 . ?
C31 H31A 0.9800 . ?
C31 H31B 0.9800 . ?
C31 H31C 0.9800 . ?
C32 H32A 0.9900 . ?
C32 H32B 0.9900 . ?
C32 C33 1.5133(15) . ?
C33 C34 1.3952(16) . ?
C34 H34 0.9500 . ?
C34 C35 1.3834(17) . ?
C35 H35 0.9500 . ?
C35 C36 1.3925(17) . ?
C36 H36 0.9500 . ?
C36 C37 1.3869(16) . ?
C37 C38 1.5140(16) . ?
C38 H38A 0.9900 . ?
C38 H38B 0.9900 . ?
C39 C40 1.5356(16) . ?
C39 C41 1.5319(17) . ?
C39 C42 1.5327(16) . ?
C40 H40A 0.9800 . ?
C40 H40B 0.9800 . ?
C40 H40C 0.9800 . ?
C41 H41A 0.9800 . ?
C41 H41B 0.9800 . ?
C41 H41C 0.9800 . ?
C42 H42A 0.9800 . ?
C42 H42B 0.9800 . ?
C42 H42C 0.9800 . ?
O1 C44 1.4266(15) . ?
O1 C45 1.4223(16) . ?
C43 H43A 0.9800 . ?
C43 H43B 0.9800 . ?
C43 H43C 0.9800 . ?
C43 C44 1.5062(19) . ?
C44 H44A 0.9900 . ?
C44 H44B 0.9900 . ?
C45 H45A 0.9900 . ?
C45 H45B 0.9900 . ?
C45 C46 1.5133(18) . ?
C46 H46A 0.9800 . ?
C46 H46B 0.9800 . ?
C46 H46C 0.9800 . ?

loop_
_geom_torsion_atom_site_label_1
_geom_torsion_atom_site_label_2
_geom_torsion_atom_site_label_3
_geom_torsion_atom_site_label_4
_geom_torsion
_geom_torsion_site_symmetry_1
_geom_torsion_site_symmetry_2
_geom_torsion_site_symmetry_3
_geom_torsion_site_symmetry_4
_geom_torsion_publ_flag
Cu1 N1 C22 C21 22.65(12) . . . . ?
Cu1 N1 C22 C23 -157.15(9) . . . . ?
Cu1 N1 C26 C25 154.56(9) . . . . ?
Cu1 N1 C26 C27 -24.38(13) . . . . ?
Cu1 N2 C21 C22 32.75(11) . . . . ?
Cu1 N2 C38 C37 -32.19(11) . . . . ?
Cu1 N2 C39 C40 -65.58(10) . . . . ?
Cu1 N2 C39 C41 50.09(10) . . . . ?
Cu1 N2 C39 C42 172.25(8) . . . . ?
Cu1 N3 C1 C2 -13.40(16) . . . . ?
Cu1 N3 C1 C10 168.93(8) . . . . ?
Cu1 N3 C20 C11 -172.35(8) . . . . ?
Cu1 N3 C20 C19 9.24(17) . . . . ?
Cu1 N4 C33 C32 24.51(13) . . . . ?
Cu1 N4 C33 C34 -154.72(9) . . . . ?
Cu1 N4 C37 C36 158.80(9) . . . . ?
Cu1 N4 C37 C38 -21.23(12) . . . . ?
N1 C22 C23 C24 1.16(17) . . . . ?
N1 C26 C27 N5 110.46(11) . . . . ?
N2 C21 C22 N1 -39.34(14) . . . . ?
N2 C21 C22 C23 140.46(11) . . . . ?
N3 C1 C2 C3 179.85(11) . . . . ?
N3 C1 C10 C9 -171.87(10) . . . . ?
N3 C1 C10 C11 5.13(13) . . . . ?
N4 C33 C34 C35 -0.37(17) . . . . ?
N4 C37 C38 N2 37.89(14) . . . . ?
N5 C32 C33 N4 -108.84(11) . . . . ?
N5 C32 C33 C34 70.39(13) . . . . ?
C1 N3 C20 C11 -1.41(12) . . . . ?
C1 N3 C20 C19 -179.82(11) . . . . ?
C1 C2 C3 C4 -4.11(17) . . . . ?
C1 C10 C11 C12 164.10(12) . . . . ?
C1 C10 C11 C20 -5.51(12) . . . . ?
C2 C1 C10 C9 10.38(16) . . . . ?
C2 C1 C10 C11 -172.63(10) . . . . ?
C2 C3 C4 C5 -174.96(11) . . . . ?
C2 C3 C4 C9 2.96(17) . . . . ?
C3 C4 C5 C6 175.37(11) . . . . ?
C3 C4 C9 C8 -171.88(11) . . . . ?
C3 C4 C9 C10 4.81(16) . . . . ?
C4 C5 C6 C7 -2.09(19) . . . . ?
C4 C9 C10 C1 -11.09(15) . . . . ?
C4 C9 C10 C11 173.19(12) . . . . ?
C5 C4 C9 C8 6.04(16) . . . . ?
C5 C4 C9 C10 -177.26(10) . . . . ?
C5 C6 C7 C8 3.11(19) . . . . ?
C6 C7 C8 C9 0.63(19) . . . . ?
C7 C8 C9 C4 -5.14(17) . . . . ?
C7 C8 C9 C10 178.42(11) . . . . ?
C8 C9 C10 C1 165.31(11) . . . . ?
C8 C9 C10 C11 -10.4(2) . . . . ?
C9 C4 C5 C6 -2.57(18) . . . . ?
C9 C10 C11 C12 -19.8(2) . . . . ?
C9 C10 C11 C20 170.59(13) . . . . ?
C10 C1 C2 C3 -2.68(17) . . . . ?
C10 C11 C12 C13 -4.4(2) . . . . ?
C10 C11 C12 C17 -178.94(12) . . . . ?
C10 C11 C20 N3 4.50(12) . . . . ?
C10 C11 C20 C19 -177.03(10) . . . . ?
C11 C12 C13 C14 -178.23(11) . . . . ?
C11 C12 C17 C16 -179.97(10) . . . . ?
C11 C12 C17 C18 3.03(16) . . . . ?
C12 C11 C20 N3 -167.36(10) . . . . ?
C12 C11 C20 C19 11.10(16) . . . . ?
C12 C13 C14 C15 0.22(18) . . . . ?
C12 C17 C18 C19 4.31(17) . . . . ?
C13 C12 C17 C16 5.09(16) . . . . ?
C13 C12 C17 C18 -171.91(10) . . . . ?
C13 C14 C15 C16 1.85(19) . . . . ?
C14 C15 C16 C17 -0.32(19) . . . . ?
C15 C16 C17 C12 -3.23(18) . . . . ?
C15 C16 C17 C18 173.79(11) . . . . ?
C16 C17 C18 C19 -172.69(11) . . . . ?
C17 C12 C13 C14 -3.66(17) . . . . ?
C17 C18 C19 C20 -3.94(17) . . . . ?
C18 C19 C20 N3 174.36(11) . . . . ?
C18 C19 C20 C11 -3.90(17) . . . . ?
C20 N3 C1 C2 175.25(11) . . . . ?
C20 N3 C1 C10 -2.43(13) . . . . ?
C20 C11 C12 C13 164.19(11) . . . . ?
C20 C11 C12 C17 -10.33(15) . . . . ?
C21 N2 C38 C37 79.65(11) . . . . ?
C21 N2 C39 C40 176.12(9) . . . . ?
C21 N2 C39 C41 -68.21(11) . . . . ?
C21 N2 C39 C42 53.96(12) . . . . ?
C21 C22 C23 C24 -178.62(10) . . . . ?
C22 N1 C26 C25 4.62(16) . . . . ?
C22 N1 C26 C27 -174.33(10) . . . . ?
C22 C23 C24 C25 2.42(17) . . . . ?
C23 C24 C25 C26 -2.46(17) . . . . ?
C24 C25 C26 N1 -1.09(17) . . . . ?
C24 C25 C26 C27 177.82(10) . . . . ?
C25 C26 C27 N5 -68.50(13) . . . . ?
C26 N1 C22 C21 175.12(10) . . . . ?
C26 N1 C22 C23 -4.67(16) . . . . ?
C27 N5 C28 C29 54.50(13) . . . . ?
C27 N5 C28 C30 -67.84(12) . . . . ?
C27 N5 C28 C31 176.05(10) . . . . ?
C27 N5 C32 C33 79.33(11) . . . . ?
C28 N5 C27 C26 152.51(9) . . . . ?
C28 N5 C32 C33 -154.64(9) . . . . ?
C32 N5 C27 C26 -80.38(11) . . . . ?
C32 N5 C28 C29 -70.52(12) . . . . ?
C32 N5 C28 C30 167.14(9) . . . . ?
C32 N5 C28 C31 51.04(13) . . . . ?
C32 C33 C34 C35 -179.58(10) . . . . ?
C33 N4 C37 C36 5.03(16) . . . . ?
C33 N4 C37 C38 -175.00(10) . . . . ?
C33 C34 C35 C36 2.64(17) . . . . ?
C34 C35 C36 C37 -1.15(18) . . . . ?
C35 C36 C37 N4 -2.75(18) . . . . ?
C35 C36 C37 C38 177.28(11) . . . . ?
C36 C37 C38 N2 -142.14(11) . . . . ?
C37 N4 C33 C32 175.80(10) . . . . ?
C37 N4 C33 C34 -3.43(16) . . . . ?
C38 N2 C21 C22 -79.43(11) . . . . ?
C38 N2 C39 C40 53.44(12) . . . . ?
C38 N2 C39 C41 169.11(9) . . . . ?
C38 N2 C39 C42 -68.72(12) . . . . ?
C39 N2 C21 C22 156.10(9) . . . . ?
C39 N2 C38 C37 -155.94(9) . . . . ?
C44 O1 C45 C46 -179.11(10) . . . . ?
C45 O1 C44 C43 -178.38(11) . . . . ?
